data_4340246
loop_
_publ_author_name
'Costes, Jean-Pierre'
'Auchel, Magali'
'Dahan, Fran\,coise'
'Peyrou, Viviane'
'Shova, Sergiu'
'Wernsdorfer, Wolfgang'

_publ_section_title
;
 Synthesis, structures, and magnetic properties of tetranuclear CuII-LnIII
 complexes.
;
_journal_issue 5
_journal_name_full 'Inorganic chemistry'
_journal_page_first 1924
_journal_page_last 1934
_journal_paper_doi 10.1021/ic050587o
_journal_volume 45
_journal_year 2006
_chemical_formula_moiety 'C20 H22 Cu N5 O11 Tb'
_chemical_formula_sum 'C20 H22 Cu N5 O11 Tb'
_chemical_formula_weight 730.89
_chemical_name_systematic
;
 ?
;
_space_group_IT_number 2
_symmetry_cell_setting triclinic
_symmetry_space_group_name_Hall '-P 1'
_symmetry_space_group_name_H-M 'P -1'
_atom_sites_solution_hydrogens geom
_atom_sites_solution_primary direct
_atom_sites_solution_secondary difmap
_audit_creation_method SHELXL-97
_cell_angle_alpha 81.77(3)
_cell_angle_beta 89.17(3)
_cell_angle_gamma 85.49(3)
_cell_formula_units_Z 2
_cell_length_a 8.6821(17)
_cell_length_b 11.848(2)
_cell_length_c 11.928(2)
_cell_measurement_reflns_used 8000
_cell_measurement_temperature 240(2)
_cell_measurement_theta_max 51.8
_cell_measurement_theta_min 4.6
_cell_volume 1210.6(4)
_computing_cell_refinement 'STOE-IPDS software (Stoe, 2.93, 1997)'
_computing_data_collection 'STOE-IPDS software (Stoe, 2.93, 1997)'
_computing_data_reduction 'XRED (Stoe, 1.08, 1996)'
_computing_molecular_graphics 'ZORTEP (Zsolnai, 1996)'
_computing_publication_material 'SHELXL-97 (Sheldrick, 1997)'
_computing_structure_refinement 'SHELXL-97 (Sheldrick, 1997)'
_computing_structure_solution 'SHELXS-97 (Sheldrick, 1990)'
_diffrn_ambient_temperature 240(2)
_diffrn_detector_area_resol_mean 0
_diffrn_measured_fraction_theta_full 0.928
_diffrn_measured_fraction_theta_max 0.928
_diffrn_measurement_device_type STOE-IPDS
_diffrn_radiation_monochromator graphite
_diffrn_radiation_source 'fine-focus sealed tube'
_diffrn_radiation_type MoK\a
_diffrn_radiation_wavelength 0.71073
_diffrn_reflns_av_R_equivalents 0.0299
_diffrn_reflns_av_sigmaI/netI 0.0359
_diffrn_reflns_limit_h_max 10
_diffrn_reflns_limit_h_min -10
_diffrn_reflns_limit_k_max 14
_diffrn_reflns_limit_k_min -14
_diffrn_reflns_limit_l_max 14
_diffrn_reflns_limit_l_min -14
_diffrn_reflns_number 9485
_diffrn_reflns_theta_full 25.97
_diffrn_reflns_theta_max 25.97
_diffrn_reflns_theta_min 2.82
_diffrn_standards_decay_% 0
_diffrn_standards_interval_count 0
_diffrn_standards_interval_time 0
_diffrn_standards_number 0
_exptl_absorpt_coefficient_mu 3.846
_exptl_absorpt_correction_T_max 0.6055
_exptl_absorpt_correction_T_min 0.5389
_exptl_absorpt_correction_type multi-scan
_exptl_absorpt_process_details 'R. H. Blessing, Acta Cryst., 1995, a51, 33'
_exptl_crystal_colour blue
_exptl_crystal_density_diffrn 2.005
_exptl_crystal_density_method 'not measured'
_exptl_crystal_description prism
_exptl_crystal_F_000 718
_exptl_crystal_size_max 0.4
_exptl_crystal_size_mid 0.3
_exptl_crystal_size_min 0.3
_refine_diff_density_max 0.711
_refine_diff_density_min -0.457
_refine_diff_density_rms 0.083
_refine_ls_extinction_method none
_refine_ls_goodness_of_fit_ref 0.948
_refine_ls_hydrogen_treatment mixed
_refine_ls_matrix_type full
_refine_ls_number_parameters 346
_refine_ls_number_reflns 4400
_refine_ls_number_restraints 0
_refine_ls_restrained_S_all 0.948
_refine_ls_R_factor_all 0.0285
_refine_ls_R_factor_gt 0.0210
_refine_ls_shift/su_max 0.002
_refine_ls_shift/su_mean 0.000
_refine_ls_structure_factor_coef Fsqd
_refine_ls_weighting_details 'calc w=1/[\s^2^(Fo^2^)+(0.0280P)^2^+0.0000P] where P=(Fo^2^+2Fc^2^)/3'
_refine_ls_weighting_scheme calc
_refine_ls_wR_factor_gt 0.0469
_refine_ls_wR_factor_ref 0.0484
_reflns_number_gt 3817
_reflns_number_total 4400
_reflns_threshold_expression >2sigma(I)
_cod_data_source_file ic050587osi20050415_122207.cif
_cod_data_source_block '[L4CuTb(NO3)2(dmf)]2_(12)'
_cod_database_code 4340246

loop_
_symmetry_equiv_pos_as_xyz
'x, y, z'
'-x, -y, -z'

loop_
_atom_site_label
_atom_site_type_symbol
_atom_site_fract_x
_atom_site_fract_y
_atom_site_fract_z
_atom_site_U_iso_or_equiv
_atom_site_adp_type
_atom_site_occupancy
_atom_site_symmetry_multiplicity
_atom_site_calc_flag
_atom_site_refinement_flags
Tb1 Tb 0.380581(16) 0.291159(13) 0.766436(12) 0.02438(5) Uani 1 1 d .
Cu1 Cu 0.45178(4) 0.28732(3) 0.48586(3) 0.02599(9) Uani 1 1 d .
N1 N 0.4293(3) 0.4034(2) 0.3550(2) 0.0279(6) Uani 1 1 d .
N2 N 0.5560(3) 0.1945(2) 0.3862(2) 0.0324(6) Uani 1 1 d .
N3 N 0.2703(3) 0.3635(3) 0.9809(2) 0.0379(7) Uani 1 1 d .
N4 N 0.1992(3) 0.0951(3) 0.7759(2) 0.0398(7) Uani 1 1 d .
N5 N 0.7905(3) 0.2336(3) 0.9996(2) 0.0379(7) Uani 1 1 d .
O1 O 0.3318(2) 0.37414(19) 0.58101(16) 0.0280(5) Uani 1 1 d .
O2 O 0.5052(2) 0.18364(18) 0.62324(17) 0.0287(5) Uani 1 1 d .
O3 O 0.4243(3) 0.5898(2) 0.27534(18) 0.0335(5) Uani 1 1 d .
O4 O 0.1386(2) 0.4381(2) 0.72343(17) 0.0317(5) Uani 1 1 d .
O5 O 0.5766(3) 0.2253(2) 0.89636(19) 0.0356(5) Uani 1 1 d .
O6 O 0.2321(3) 0.2730(2) 0.9476(2) 0.0423(6) Uani 1 1 d .
O7 O 0.2282(3) 0.3901(3) 1.0712(2) 0.0627(9) Uani 1 1 d .
O8 O 0.3533(3) 0.4253(2) 0.9137(2) 0.0394(6) Uani 1 1 d .
O9 O 0.1238(4) 0.0129(3) 0.7752(3) 0.0633(8) Uani 1 1 d .
O10 O 0.3252(3) 0.0885(2) 0.8285(2) 0.0456(6) Uani 1 1 d .
O11 O 0.1565(3) 0.1926(2) 0.7221(2) 0.0444(6) Uani 1 1 d .
C1 C 0.2554(3) 0.4754(3) 0.5469(2) 0.0240(6) Uani 1 1 d .
C2 C 0.1461(3) 0.5132(3) 0.6239(2) 0.0263(6) Uani 1 1 d .
C3 C 0.0590(4) 0.6157(3) 0.6007(3) 0.0349(8) Uani 1 1 d .
H3 H -0.0150 0.6381 0.6519 0.042 Uiso 1 1 calc R
C4 C 0.0841(4) 0.6851(3) 0.4989(3) 0.0370(8) Uani 1 1 d .
H4 H 0.0267 0.7550 0.4821 0.044 Uiso 1 1 calc R
C5 C 0.1927(4) 0.6518(3) 0.4227(3) 0.0333(7) Uani 1 1 d .
H5 H 0.2092 0.7001 0.3557 0.040 Uiso 1 1 calc R
C6 C 0.2793(3) 0.5458(3) 0.4447(2) 0.0257(6) Uani 1 1 d .
C7 C 0.3866(3) 0.5111(3) 0.3542(2) 0.0257(7) Uani 1 1 d .
C8 C 0.5260(4) 0.3716(3) 0.2604(3) 0.0323(7) Uani 1 1 d .
H8A H 0.6295 0.3956 0.2664 0.039 Uiso 1 1 calc R
H8B H 0.4822 0.4081 0.1887 0.039 Uiso 1 1 calc R
C9 C 0.5306(4) 0.2430(3) 0.2675(3) 0.0385(8) Uani 1 1 d .
H9A H 0.4339 0.2207 0.2411 0.046 Uiso 1 1 calc R
H9B H 0.6137 0.2157 0.2206 0.046 Uiso 1 1 calc R
C10 C 0.6466(4) 0.1065(3) 0.4156(3) 0.0380(8) Uani 1 1 d .
H10 H 0.6966 0.0724 0.3581 0.046 Uiso 1 1 calc R
C11 C 0.6788(4) 0.0550(3) 0.5301(3) 0.0356(8) Uani 1 1 d .
C12 C 0.7898(4) -0.0386(3) 0.5438(3) 0.0450(9) Uani 1 1 d .
H12 H 0.8347 -0.0639 0.4797 0.054 Uiso 1 1 calc R
C13 C 0.8340(4) -0.0938(4) 0.6480(4) 0.0510(10) Uani 1 1 d .
H13 H 0.9091 -0.1548 0.6548 0.061 Uiso 1 1 calc R
C14 C 0.7656(4) -0.0578(3) 0.7435(3) 0.0438(9) Uani 1 1 d .
H14 H 0.7944 -0.0950 0.8149 0.053 Uiso 1 1 calc R
C15 C 0.6546(4) 0.0336(3) 0.7332(3) 0.0352(8) Uani 1 1 d .
H15 H 0.6087 0.0557 0.7983 0.042 Uiso 1 1 calc R
C16 C 0.6099(3) 0.0932(3) 0.6280(3) 0.0281(7) Uani 1 1 d .
C17 C 0.0033(4) 0.4516(3) 0.7932(3) 0.0371(8) Uani 1 1 d .
H17A H 0.0143 0.5126 0.8368 0.056 Uiso 1 1 calc R
H17B H -0.0080 0.3818 0.8435 0.056 Uiso 1 1 calc R
H17C H -0.0863 0.4693 0.7459 0.056 Uiso 1 1 calc R
C18 C 0.6545(4) 0.2744(3) 0.9586(3) 0.0361(8) Uani 1 1 d .
H18 H 0.6140 0.3444 0.9773 0.043 Uiso 1 1 calc R
C19 C 0.8629(5) 0.1296(4) 0.9661(4) 0.0653(13) Uani 1 1 d .
H19A H 0.8060 0.0661 0.9973 0.098 Uiso 1 1 calc R
H19B H 0.9670 0.1178 0.9938 0.098 Uiso 1 1 calc R
H19C H 0.8638 0.1358 0.8850 0.098 Uiso 1 1 calc R
C20 C 0.8687(4) 0.2887(4) 1.0802(4) 0.0533(11) Uani 1 1 d .
H20A H 0.8107 0.3588 1.0908 0.080 Uiso 1 1 calc R
H20B H 0.9699 0.3049 1.0522 0.080 Uiso 1 1 calc R
H20C H 0.8774 0.2390 1.1512 0.080 Uiso 1 1 calc R

loop_
_atom_site_aniso_label
_atom_site_aniso_U_11
_atom_site_aniso_U_22
_atom_site_aniso_U_33
_atom_site_aniso_U_23
_atom_site_aniso_U_13
_atom_site_aniso_U_12
Tb1 0.02436(8) 0.02629(9) 0.02212(8) -0.00374(5) 0.00269(5) 0.00040(5)
Cu1 0.02837(19) 0.0257(2) 0.02411(18) -0.00672(15) 0.00456(14) 0.00128(15)
N1 0.0298(13) 0.0315(16) 0.0227(12) -0.0049(11) 0.0030(10) -0.0029(11)
N2 0.0399(15) 0.0281(16) 0.0313(14) -0.0106(12) 0.0088(12) -0.0048(12)
N3 0.0222(13) 0.063(2) 0.0294(15) -0.0155(14) 0.0006(11) 0.0043(13)
N4 0.0400(17) 0.043(2) 0.0398(16) -0.0162(14) 0.0120(13) -0.0074(14)
N5 0.0325(15) 0.049(2) 0.0328(15) -0.0092(13) 0.0003(12) 0.0012(13)
O1 0.0276(11) 0.0313(13) 0.0227(10) -0.0023(9) 0.0036(8) 0.0093(9)
O2 0.0309(11) 0.0238(12) 0.0310(11) -0.0069(9) 0.0039(9) 0.0050(9)
O3 0.0370(12) 0.0347(14) 0.0284(11) 0.0001(10) 0.0017(9) -0.0089(10)
O4 0.0276(11) 0.0378(14) 0.0273(11) -0.0028(9) 0.0084(9) 0.0076(9)
O5 0.0377(13) 0.0355(15) 0.0340(12) -0.0079(10) -0.0086(10) 0.0021(10)
O6 0.0384(13) 0.0513(17) 0.0385(13) -0.0101(12) 0.0087(10) -0.0062(11)
O7 0.0444(15) 0.113(3) 0.0394(15) -0.0403(16) 0.0146(12) -0.0135(16)
O8 0.0357(13) 0.0440(16) 0.0392(13) -0.0113(11) 0.0064(10) 0.0011(11)
O9 0.0651(19) 0.052(2) 0.083(2) -0.0292(16) 0.0197(16) -0.0307(15)
O10 0.0386(14) 0.0398(16) 0.0563(16) -0.0002(12) 0.0040(12) -0.0039(11)
O11 0.0404(14) 0.0481(18) 0.0455(15) -0.0069(12) -0.0062(11) -0.0066(11)
C1 0.0205(14) 0.0245(17) 0.0268(15) -0.0045(12) -0.0044(11) 0.0016(11)
C2 0.0254(15) 0.0282(18) 0.0261(15) -0.0069(12) -0.0010(12) -0.0019(12)
C3 0.0333(17) 0.032(2) 0.0399(18) -0.0116(15) 0.0031(14) 0.0067(14)
C4 0.0375(18) 0.0266(19) 0.046(2) -0.0074(15) -0.0028(15) 0.0086(14)
C5 0.0345(17) 0.0294(19) 0.0354(17) -0.0023(14) -0.0054(14) -0.0017(13)
C6 0.0222(14) 0.0279(18) 0.0286(15) -0.0085(13) -0.0053(12) -0.0026(12)
C7 0.0219(14) 0.0325(19) 0.0238(15) -0.0054(13) -0.0041(11) -0.0057(12)
C8 0.0363(17) 0.036(2) 0.0269(16) -0.0094(14) 0.0046(13) -0.0077(14)
C9 0.053(2) 0.038(2) 0.0285(17) -0.0134(14) 0.0090(15) -0.0084(16)
C10 0.043(2) 0.031(2) 0.043(2) -0.0161(15) 0.0172(16) -0.0037(15)
C11 0.0360(18) 0.0237(19) 0.049(2) -0.0126(15) 0.0077(15) 0.0013(14)
C12 0.047(2) 0.034(2) 0.054(2) -0.0152(17) 0.0091(17) 0.0082(16)
C13 0.041(2) 0.040(2) 0.071(3) -0.019(2) -0.0005(19) 0.0164(17)
C14 0.043(2) 0.030(2) 0.058(2) -0.0092(17) -0.0106(17) 0.0055(15)
C15 0.0388(18) 0.0272(19) 0.0412(19) -0.0123(15) -0.0007(15) 0.0008(14)
C16 0.0231(15) 0.0222(17) 0.0407(18) -0.0109(13) 0.0026(12) -0.0018(12)
C17 0.0265(16) 0.055(2) 0.0306(17) -0.0126(15) 0.0051(13) 0.0040(15)
C18 0.0329(18) 0.040(2) 0.0350(18) -0.0050(15) -0.0007(14) 0.0014(15)
C19 0.064(3) 0.055(3) 0.077(3) -0.022(2) -0.016(2) 0.026(2)
C20 0.0320(19) 0.077(3) 0.057(2) -0.028(2) 0.0030(17) -0.0094(19)

loop_
_atom_type_symbol
_atom_type_description
_atom_type_scat_dispersion_real
_atom_type_scat_dispersion_imag
_atom_type_scat_source
C C 0.0033 0.0016 'International Tables Vol C Tables 4.2.6.8 and 6.1.1.4'
H H 0.0000 0.0000 'International Tables Vol C Tables 4.2.6.8 and 6.1.1.4'
N N 0.0061 0.0033 'International Tables Vol C Tables 4.2.6.8 and 6.1.1.4'
O O 0.0106 0.0060 'International Tables Vol C Tables 4.2.6.8 and 6.1.1.4'
Cu Cu 0.3201 1.2651 'International Tables Vol C Tables 4.2.6.8 and 6.1.1.4'
Tb Tb -0.1723 4.1537 'International Tables Vol C Tables 4.2.6.8 and 6.1.1.4'

loop_
_geom_angle_atom_site_label_1
_geom_angle_atom_site_label_2
_geom_angle_atom_site_label_3
_geom_angle
_geom_angle_site_symmetry_1
_geom_angle_site_symmetry_3
O3 Tb1 O1 75.98(8) 2_666 .
O3 Tb1 O5 73.82(8) 2_666 .
O1 Tb1 O5 143.75(8) . .
O3 Tb1 O11 154.67(8) 2_666 .
O1 Tb1 O11 78.89(9) . .
O5 Tb1 O11 128.00(9) . .
O3 Tb1 O2 84.56(8) 2_666 .
O1 Tb1 O2 65.89(7) . .
O5 Tb1 O2 91.58(8) . .
O11 Tb1 O2 82.34(8) . .
O3 Tb1 O10 143.63(8) 2_666 .
O1 Tb1 O10 119.88(9) . .
O5 Tb1 O10 77.00(9) . .
O11 Tb1 O10 51.46(9) . .
O2 Tb1 O10 74.95(8) . .
O3 Tb1 O6 124.33(9) 2_666 .
O1 Tb1 O6 135.73(8) . .
O5 Tb1 O6 78.99(8) . .
O11 Tb1 O6 77.00(9) . .
O2 Tb1 O6 144.22(8) . .
O10 Tb1 O6 69.31(9) . .
O3 Tb1 O8 75.66(8) 2_666 .
O1 Tb1 O8 115.80(8) . .
O5 Tb1 O8 75.25(8) . .
O11 Tb1 O8 119.06(8) . .
O2 Tb1 O8 158.59(7) . .
O10 Tb1 O8 117.06(9) . .
O6 Tb1 O8 50.60(9) . .
O3 Tb1 O4 100.29(8) 2_666 .
O1 Tb1 O4 60.92(7) . .
O5 Tb1 O4 144.48(8) . .
O11 Tb1 O4 69.65(8) . .
O2 Tb1 O4 123.20(7) . .
O10 Tb1 O4 116.06(8) . .
O6 Tb1 O4 76.01(8) . .
O8 Tb1 O4 69.42(8) . .
O3 Tb1 N4 161.10(8) 2_666 .
O1 Tb1 N4 99.52(9) . .
O5 Tb1 N4 102.55(9) . .
O11 Tb1 N4 25.77(9) . .
O2 Tb1 N4 76.94(8) . .
O10 Tb1 N4 25.70(9) . .
O6 Tb1 N4 71.73(9) . .
O8 Tb1 N4 121.94(8) . .
O4 Tb1 N4 93.14(8) . .
O3 Tb1 N3 99.89(9) 2_666 .
O1 Tb1 N3 130.34(8) . .
O5 Tb1 N3 74.88(8) . .
O11 Tb1 N3 98.72(9) . .
O2 Tb1 N3 163.72(8) . .
O10 Tb1 N3 92.91(9) . .
O6 Tb1 N3 25.27(9) . .
O8 Tb1 N3 25.35(9) . .
O4 Tb1 N3 71.70(8) . .
N4 Tb1 N3 96.90(9) . .
O3 Tb1 Cu1 75.48(6) 2_666 .
O1 Tb1 Cu1 31.97(5) . .
O5 Tb1 Cu1 119.06(6) . .
O11 Tb1 Cu1 81.56(7) . .
O2 Tb1 Cu1 34.13(5) . .
O10 Tb1 Cu1 100.94(7) . .
O6 Tb1 Cu1 157.98(6) . .
O8 Tb1 Cu1 141.87(6) . .
O4 Tb1 Cu1 91.94(5) . .
N4 Tb1 Cu1 90.95(6) . .
N3 Tb1 Cu1 162.14(6) . .
O1 Cu1 N2 174.83(11) . .
O1 Cu1 N1 94.23(10) . .
N2 Cu1 N1 85.70(11) . .
O1 Cu1 O2 85.68(9) . .
N2 Cu1 O2 95.27(11) . .
N1 Cu1 O2 170.20(10) . .
O1 Cu1 Tb1 40.58(6) . .
N2 Cu1 Tb1 140.67(9) . .
N1 Cu1 Tb1 132.81(8) . .
O2 Cu1 Tb1 45.40(6) . .
C7 N1 C8 117.6(3) . .
C7 N1 Cu1 126.9(2) . .
C8 N1 Cu1 111.1(2) . .
C10 N2 C9 122.4(3) . .
C10 N2 Cu1 125.9(2) . .
C9 N2 Cu1 111.5(2) . .
O7 N3 O8 121.9(4) . .
O7 N3 O6 121.9(3) . .
O8 N3 O6 116.2(3) . .
O7 N3 Tb1 177.6(3) . .
O8 N3 Tb1 58.99(16) . .
O6 N3 Tb1 57.31(14) . .
O9 N4 O10 122.3(3) . .
O9 N4 O11 121.8(3) . .
O10 N4 O11 115.9(3) . .
O9 N4 Tb1 177.4(2) . .
O10 N4 Tb1 58.94(17) . .
O11 N4 Tb1 57.01(17) . .
C18 N5 C20 121.5(3) . .
C18 N5 C19 119.8(3) . .
C20 N5 C19 118.6(3) . .
C1 O1 Cu1 124.82(18) . .
C1 O1 Tb1 126.78(17) . .
Cu1 O1 Tb1 107.45(9) . .
C16 O2 Cu1 124.14(19) . .
C16 O2 Tb1 133.98(19) . .
Cu1 O2 Tb1 100.46(9) . .
C7 O3 Tb1 138.9(2) . 2_666
C2 O4 C17 117.0(2) . .
C2 O4 Tb1 115.39(16) . .
C17 O4 Tb1 127.58(19) . .
C18 O5 Tb1 132.6(2) . .
N3 O6 Tb1 97.41(18) . .
N3 O8 Tb1 95.7(2) . .
N4 O10 Tb1 95.4(2) . .
N4 O11 Tb1 97.2(2) . .
O1 C1 C6 125.6(3) . .
O1 C1 C2 115.5(3) . .
C6 C1 C2 118.9(3) . .
C3 C2 O4 124.8(3) . .
C3 C2 C1 122.1(3) . .
O4 C2 C1 113.1(3) . .
C2 C3 C4 118.5(3) . .
C5 C4 C3 120.9(3) . .
C4 C5 C6 120.9(3) . .
C1 C6 C5 118.7(3) . .
C1 C6 C7 123.2(3) . .
C5 C6 C7 118.0(3) . .
O3 C7 N1 123.3(3) . .
O3 C7 C6 117.5(3) . .
N1 C7 C6 119.1(3) . .
N1 C8 C9 107.0(3) . .
N2 C9 C8 107.5(3) . .
N2 C10 C11 125.6(3) . .
C12 C11 C16 118.9(3) . .
C12 C11 C10 116.1(3) . .
C16 C11 C10 125.0(3) . .
C13 C12 C11 122.2(3) . .
C12 C13 C14 119.1(3) . .
C13 C14 C15 120.3(4) . .
C14 C15 C16 121.8(3) . .
O2 C16 C15 119.3(3) . .
O2 C16 C11 123.0(3) . .
C15 C16 C11 117.7(3) . .
O5 C18 N5 124.1(3) . .

loop_
_geom_bond_atom_site_label_1
_geom_bond_atom_site_label_2
_geom_bond_distance
_geom_bond_site_symmetry_2
Tb1 O3 2.293(2) 2_666
Tb1 O1 2.319(2) .
Tb1 O5 2.330(2) .
Tb1 O11 2.448(3) .
Tb1 O2 2.462(2) .
Tb1 O10 2.491(3) .
Tb1 O6 2.492(2) .
Tb1 O8 2.529(2) .
Tb1 O4 2.628(2) .
Tb1 N4 2.895(3) .
Tb1 N3 2.936(3) .
Tb1 Cu1 3.4006(8) .
Cu1 O1 1.888(2) .
Cu1 N2 1.905(3) .
Cu1 N1 1.928(3) .
Cu1 O2 1.941(2) .
N1 C7 1.300(4) .
N1 C8 1.471(4) .
N2 C10 1.265(4) .
N2 C9 1.463(4) .
N3 O7 1.209(4) .
N3 O8 1.263(4) .
N3 O6 1.264(4) .
N4 O9 1.216(4) .
N4 O10 1.261(4) .
N4 O11 1.269(4) .
N5 C18 1.314(4) .
N5 C20 1.441(5) .
N5 C19 1.444(5) .
O1 C1 1.338(4) .
O2 C16 1.345(4) .
O3 C7 1.285(4) .
O3 Tb1 2.293(2) 2_666
O4 C2 1.382(4) .
O4 C17 1.441(3) .
O5 C18 1.244(4) .
C1 C6 1.398(4) .
C1 C2 1.404(4) .
C2 C3 1.374(4) .
C3 C4 1.391(5) .
C4 C5 1.375(5) .
C5 C6 1.405(5) .
C6 C7 1.496(4) .
C8 C9 1.511(5) .
C10 C11 1.436(5) .
C11 C12 1.403(5) .
C11 C16 1.420(4) .
C12 C13 1.365(6) .
C13 C14 1.382(5) .
C14 C15 1.384(5) .
C15 C16 1.394(5) .
